data_4077632
loop_
_publ_author_name
'Witthaut, Daniel'
'Kirschbaum, Kristin'
'Conrad, Olaf'
'Giolando, Dean M.'

_publ_section_title
;
 Isolation of a Catenated Organotelluride Anion in the Sodium Borohydride
 Reduction of Diphenylditelluride
;
_journal_issue 24
_journal_name_full Organometallics
_journal_page_first 5238
_journal_paper_doi 10.1021/om000669e
_journal_volume 19
_journal_year 2000
_chemical_formula_sum 'C42 H35 As Te3'
_chemical_formula_weight 997.42
_chemical_name_systematic
;
?
;
_space_group_IT_number 14
_symmetry_cell_setting monoclinic
_symmetry_space_group_name_Hall '-P 2yn'
_symmetry_space_group_name_H-M 'P 1 21/n 1'
_atom_sites_solution_hydrogens difmap
_atom_sites_solution_primary direct
_atom_sites_solution_secondary difmap
_audit_creation_method SHELXL
_cell_angle_alpha 90.00
_cell_angle_beta 104.285(1)
_cell_angle_gamma 90.00
_cell_formula_units_Z 4
_cell_length_a 9.4734(1)
_cell_length_b 28.8035(2)
_cell_length_c 14.1073(1)
_cell_measurement_reflns_used 8192
_cell_measurement_temperature 180(1)
_cell_measurement_theta_max 29.01
_cell_measurement_theta_min 2.45
_cell_volume 3730.40(6)
_computing_cell_refinement 'Siemens SAINT'
_computing_data_collection 'Siemens SMART'
_computing_data_reduction 'Siemens SAINT'
_computing_molecular_graphics 'Siemens SHELXTL'
_computing_publication_material 'Siemens SHELXTL and the Toledo cifomatic''
_computing_structure_refinement 'SHELXL-93 (Sheldrick, 1993)'
_computing_structure_solution 'SHELXS-86 (Sheldrick, 1990)'
_diffrn_ambient_temperature 180(1)
_diffrn_measurement_device Platform
_diffrn_measurement_method '\w scans'
_diffrn_radiation_monochromator graphite
_diffrn_radiation_source 'Sealed Tube'
_diffrn_radiation_type MoK\a
_diffrn_radiation_wavelength 0.71073
_diffrn_reflns_av_R_equivalents 0.0355
_diffrn_reflns_av_sigmaI/netI 0.0446
_diffrn_reflns_limit_h_max 12
_diffrn_reflns_limit_h_min -10
_diffrn_reflns_limit_k_max 40
_diffrn_reflns_limit_k_min -37
_diffrn_reflns_limit_l_max 19
_diffrn_reflns_limit_l_min -18
_diffrn_reflns_number 20541
_diffrn_reflns_theta_max 29.76
_diffrn_reflns_theta_min 2.05
_exptl_absorpt_coefficient_mu 3.239
_exptl_absorpt_correction_T_max 0.745940
_exptl_absorpt_correction_T_min 0.560779
_exptl_absorpt_correction_type 'Empirical :Multipole Expansion (Blessing, 1995)''
_exptl_crystal_colour red
_exptl_crystal_density_diffrn 1.776
_exptl_crystal_description chunky
_exptl_crystal_F_000 1904
_exptl_crystal_size_max 0.20
_exptl_crystal_size_mid 0.20
_exptl_crystal_size_min 0.15
_refine_diff_density_max 0.714
_refine_diff_density_min -0.820
_refine_diff_density_rms 0.107
_refine_ls_extinction_method none
_refine_ls_goodness_of_fit_all 1.030
_refine_ls_goodness_of_fit_obs 1.062
_refine_ls_hydrogen_treatment refall
_refine_ls_matrix_type full
_refine_ls_number_parameters 555
_refine_ls_number_reflns 9771
_refine_ls_number_restraints 0
_refine_ls_restrained_S_all 1.030
_refine_ls_restrained_S_obs 1.062
_refine_ls_R_factor_all 0.0387
_refine_ls_R_factor_obs 0.0270
_refine_ls_shift/esd_max -0.003
_refine_ls_shift/esd_mean 0.000
_refine_ls_structure_factor_coef Fsqd
_refine_ls_weighting_details 'w=1/[\s^2^(Fo^2^)+(0.0211P)^2^+0.2362P] where P=(Fo^2^+2Fc^2^)/3'
_refine_ls_weighting_scheme calc
_refine_ls_wR_factor_all 0.0604
_refine_ls_wR_factor_obs 0.0562
_reflns_number_observed 8053
_reflns_number_total 9771
_reflns_observed_criterion >2sigma(I)
_cod_data_source_file om000669e.cif
_cod_data_source_block '[Ph4As][(TePh)3]'
_cod_depositor_comments
;
The following automatic conversions were performed:

'_refine_ls_weighting_scheme' value 'calc
w=1/[\s^2^(Fo^2^)+(0.0211P)^2^+0.2362P] where P=(Fo^2^+2Fc^2^)/3' was
changed to 'calc'. New tag '_refine_ls_weighting_details' was
created. The value of the new tag was set to
'w=1/[\s^2^(Fo^2^)+(0.0211P)^2^+0.2362P] where P=(Fo^2^+2Fc^2^)/3'.

Automatic conversion script
Id: cif_fix_values 3143 2015-03-26 13:38:13Z robertas 
;
_cod_original_cell_volume 3730.39(5)
_cod_original_sg_symbol_H-M P2(1)/n
_cod_database_code 4077632

loop_
_symmetry_equiv_pos_as_xyz
'x, y, z'
'-x+1/2, y+1/2, -z+1/2'
'-x, -y, -z'
'x-1/2, -y-1/2, z-1/2'

loop_
_atom_site_aniso_label
_atom_site_aniso_U_11
_atom_site_aniso_U_22
_atom_site_aniso_U_33
_atom_site_aniso_U_23
_atom_site_aniso_U_13
_atom_site_aniso_U_12
As 0.02270(13) 0.02388(13) 0.02181(12) 0.00144(9) 0.00722(10) 0.00119(10)
Te1 0.02865(9) 0.02288(8) 0.02630(9) -0.00160(6) 0.00941(7) -0.00192(7)
Te2 0.03485(10) 0.02323(8) 0.02544(9) -0.00017(6) 0.00932(7) 0.00112(7)
Te3 0.03480(10) 0.02808(9) 0.02429(9) 0.00121(6) 0.00133(7) 0.00314(7)
C1 0.0282(13) 0.0217(12) 0.0251(13) 0.0030(9) 0.0081(10) 0.0025(10)
C2 0.039(2) 0.035(2) 0.0266(14) -0.0020(11) 0.0098(12) -0.0018(13)
C3 0.054(2) 0.042(2) 0.030(2) 0.0045(13) 0.0222(14) 0.0063(15)
C4 0.041(2) 0.037(2) 0.053(2) 0.0166(14) 0.027(2) 0.0116(14)
C5 0.030(2) 0.039(2) 0.051(2) 0.0071(14) 0.0090(14) -0.0039(13)
C6 0.032(2) 0.036(2) 0.0296(15) -0.0019(12) 0.0058(11) -0.0046(12)
C7 0.0194(12) 0.0250(12) 0.0277(13) -0.0023(10) 0.0077(10) 0.0005(10)
C8 0.0281(14) 0.0276(13) 0.0276(14) 0.0010(10) 0.0019(11) 0.0014(11)
C9 0.037(2) 0.0261(14) 0.040(2) 0.0011(12) 0.0048(13) -0.0014(12)
C10 0.043(2) 0.034(2) 0.036(2) -0.0116(12) 0.0104(13) -0.0120(14)
C11 0.038(2) 0.048(2) 0.0252(14) -0.0035(12) 0.0099(12) -0.0087(14)
C12 0.0304(15) 0.0307(14) 0.0280(13) 0.0057(11) 0.0100(11) -0.0002(11)
C13 0.0319(14) 0.0183(12) 0.0256(13) 0.0030(9) 0.0065(10) 0.0000(10)
C14 0.0258(15) 0.0349(15) 0.0340(15) 0.0035(11) 0.0052(12) 0.0051(12)
C15 0.037(2) 0.042(2) 0.038(2) -0.0020(13) 0.0119(13) 0.0111(14)
C16 0.044(2) 0.037(2) 0.031(2) -0.0039(12) 0.0072(13) 0.0017(14)
C17 0.029(2) 0.039(2) 0.037(2) -0.0061(12) -0.0011(12) -0.0020(13)
C18 0.0269(15) 0.0322(15) 0.039(2) -0.0074(12) 0.0078(12) -0.0031(12)
C19 0.0258(13) 0.0275(13) 0.0302(14) 0.0001(10) 0.0118(11) 0.0030(11)
C20 0.046(2) 0.034(2) 0.037(2) 0.0027(13) 0.0110(14) 0.0115(14)
C21 0.056(2) 0.035(2) 0.062(2) -0.001(2) 0.014(2) 0.018(2)
C22 0.038(2) 0.041(2) 0.060(2) -0.017(2) 0.020(2) 0.0030(14)
C23 0.033(2) 0.045(2) 0.039(2) -0.0121(13) 0.0163(13) -0.0046(14)
C24 0.032(2) 0.0332(15) 0.0314(14) -0.0031(11) 0.0101(12) 0.0002(12)
C25 0.0228(13) 0.0277(13) 0.0212(12) 0.0029(9) 0.0055(9) -0.0006(10)
C26 0.031(2) 0.041(2) 0.0280(14) -0.0039(12) 0.0101(11) -0.0069(13)
C27 0.033(2) 0.052(2) 0.0271(14) -0.0011(13) 0.0128(12) -0.0002(13)
C28 0.0276(15) 0.042(2) 0.042(2) 0.0165(13) 0.0117(13) 0.0025(13)
C29 0.027(2) 0.0288(15) 0.057(2) 0.0049(13) 0.0069(13) -0.0024(12)
C30 0.0300(15) 0.0267(13) 0.042(2) -0.0015(12) 0.0113(13) 0.0000(11)
C31 0.0242(13) 0.0287(13) 0.0216(12) 0.0003(9) 0.0058(10) -0.0005(10)
C32 0.034(2) 0.0308(14) 0.0266(14) 0.0032(11) 0.0063(11) -0.0016(12)
C33 0.040(2) 0.036(2) 0.034(2) -0.0027(12) 0.0073(13) -0.0113(13)
C34 0.033(2) 0.044(2) 0.0248(14) -0.0049(12) 0.0035(12) -0.0045(13)
C35 0.033(2) 0.042(2) 0.0278(14) 0.0080(12) 0.0071(12) -0.0004(13)
C36 0.0313(15) 0.0344(15) 0.0294(14) 0.0068(11) 0.0072(11) -0.0042(12)
C37 0.0229(12) 0.0238(12) 0.0223(12) 0.0005(9) 0.0068(9) 0.0009(10)
C38 0.0228(13) 0.0343(14) 0.0298(14) 0.0030(11) 0.0106(11) 0.0047(11)
C39 0.029(2) 0.0337(15) 0.035(2) 0.0056(11) 0.0106(12) 0.0101(12)
C40 0.035(2) 0.0273(14) 0.0335(15) 0.0086(11) 0.0105(12) 0.0051(12)
C41 0.0287(15) 0.036(2) 0.0298(14) 0.0065(11) 0.0111(12) -0.0001(12)
C42 0.0205(13) 0.0331(14) 0.0301(14) 0.0035(11) 0.0081(10) 0.0036(11)

loop_
_atom_site_label
_atom_site_type_symbol
_atom_site_fract_x
_atom_site_fract_y
_atom_site_fract_z
_atom_site_U_iso_or_equiv
_atom_site_thermal_displace_type
_atom_site_occupancy
_atom_site_calc_flag
As As 0.17070(3) 0.113211(9) 0.64521(2) 0.02249(6) Uani 1 d
Te1 Te 0.14754(2) 0.093528(6) 0.223364(12) 0.02548(5) Uani 1 d
Te2 Te 0.31771(2) 0.014599(6) 0.325842(12) 0.02751(5) Uani 1 d
Te3 Te -0.01459(2) 0.181501(6) 0.141196(12) 0.03010(5) Uani 1 d
C1 C 0.3162(3) 0.10882(9) 0.1522(2) 0.0247(5) Uani 1 d
C2 C 0.3049(3) 0.09398(10) 0.0570(2) 0.0334(6) Uani 1 d
H2 H 0.2192(34) 0.0757(10) 0.0193(22) 0.037(8) Uiso 1 d
C3 C 0.4178(4) 0.10225(11) 0.0119(2) 0.0400(7) Uani 1 d
H3 H 0.4087(35) 0.0913(11) -0.0551(25) 0.045(9) Uiso 1 d
C4 C 0.5410(4) 0.12592(11) 0.0609(3) 0.0409(8) Uani 1 d
H4 H 0.6169(35) 0.1316(11) 0.0287(24) 0.046(9) Uiso 1 d
C5 C 0.5517(3) 0.14122(11) 0.1549(3) 0.0402(7) Uani 1 d
H5 H 0.6287(39) 0.1556(12) 0.1916(26) 0.051(10) Uiso 1 d
C6 C 0.4397(3) 0.13234(10) 0.2009(2) 0.0326(6) Uani 1 d
H6 H 0.4545(33) 0.1445(10) 0.2595(23) 0.038(8) Uiso 1 d
C7 C 0.2550(3) -0.04151(9) 0.2271(2) 0.0237(5) Uani 1 d
C8 C 0.2665(3) -0.08665(9) 0.2641(2) 0.0286(6) Uani 1 d
H8 H 0.3011(31) -0.0922(10) 0.3317(22) 0.031(8) Uiso 1 d
C9 C 0.2258(3) -0.12456(10) 0.2028(2) 0.0352(6) Uani 1 d
H9 H 0.2340(30) -0.1541(10) 0.2318(20) 0.029(7) Uiso 1 d
C10 C 0.1713(4) -0.11794(11) 0.1035(2) 0.0379(7) Uani 1 d
H10 H 0.1476(36) -0.1423(12) 0.0657(24) 0.047(9) Uiso 1 d
C11 C 0.1598(3) -0.07334(11) 0.0653(2) 0.0369(7) Uani 1 d
H11 H 0.1222(37) -0.0694(12) -0.0060(26) 0.055(10) Uiso 1 d
C12 C 0.2024(3) -0.03534(10) 0.1261(2) 0.0292(6) Uani 1 d
H12 H 0.1940(30) -0.0063(10) 0.0971(20) 0.025(7) Uiso 1 d
C13 C 0.0405(3) 0.21564(8) 0.2792(2) 0.0254(5) Uani 1 d
C14 C -0.0643(3) 0.23691(10) 0.3177(2) 0.0319(6) Uani 1 d
H14 H -0.1595(32) 0.2345(10) 0.2816(21) 0.029(8) Uiso 1 d
C15 C -0.0261(4) 0.25946(11) 0.4073(2) 0.0388(7) Uani 1 d
H15 H -0.0986(35) 0.2738(11) 0.4296(23) 0.040(9) Uiso 1 d
C16 C 0.1178(3) 0.26134(11) 0.4599(2) 0.0377(7) Uani 1 d
H16 H 0.1479(31) 0.2779(10) 0.5220(22) 0.033(8) Uiso 1 d
C17 C 0.2224(3) 0.23990(11) 0.4224(2) 0.0364(6) Uani 1 d
H17 H 0.3238(34) 0.2412(10) 0.4585(22) 0.033(8) Uiso 1 d
C18 C 0.1844(3) 0.21742(10) 0.3333(2) 0.0326(6) Uani 1 d
H18 H 0.2542(39) 0.2018(12) 0.3090(25) 0.052(10) Uiso 1 d
C19 C 0.1077(3) 0.16387(9) 0.7126(2) 0.0270(5) Uani 1 d
C20 C 0.0230(4) 0.19885(10) 0.6586(2) 0.0390(7) Uani 1 d
H20 H -0.0027(35) 0.1977(11) 0.5898(25) 0.043(9) Uiso 1 d
C21 C -0.0193(4) 0.23636(12) 0.7077(3) 0.0511(9) Uani 1 d
H21 H -0.0782(39) 0.2630(13) 0.6698(26) 0.064(11) Uiso 1 d
C22 C 0.0231(4) 0.23809(12) 0.8091(3) 0.0449(8) Uani 1 d
H22 H -0.0056(36) 0.2664(12) 0.8404(24) 0.047(9) Uiso 1 d
C23 C 0.1029(3) 0.20324(11) 0.8616(2) 0.0377(7) Uani 1 d
H23 H 0.1313(39) 0.2029(12) 0.9325(26) 0.056(10) Uiso 1 d
C24 C 0.1469(3) 0.16568(10) 0.8138(2) 0.0319(6) Uani 1 d
H24 H 0.2038(34) 0.1395(11) 0.8489(23) 0.040(9) Uiso 1 d
C25 C 0.3351(3) 0.13215(9) 0.5978(2) 0.0239(5) Uani 1 d
C26 C 0.3690(3) 0.10659(11) 0.5234(2) 0.0327(6) Uani 1 d
H26 H 0.3201(33) 0.0794(10) 0.5016(21) 0.033(8) Uiso 1 d
C27 C 0.4879(3) 0.11967(11) 0.4882(2) 0.0364(7) Uani 1 d
H27 H 0.5100(34) 0.1037(11) 0.4368(24) 0.043(9) Uiso 1 d
C28 C 0.5694(3) 0.15819(11) 0.5268(2) 0.0367(7) Uani 1 d
H28 H 0.6553(40) 0.1674(12) 0.5034(26) 0.060(11) Uiso 1 d
C29 C 0.5345(3) 0.18352(10) 0.6014(3) 0.0382(7) Uani 1 d
H29 H 0.5885(41) 0.2103(13) 0.6242(27) 0.060(11) Uiso 1 d
C30 C 0.4170(3) 0.17041(10) 0.6375(2) 0.0325(6) Uani 1 d
H30 H 0.3951(33) 0.1862(10) 0.6876(22) 0.032(8) Uiso 1 d
C31 C 0.0181(3) 0.09621(9) 0.5344(2) 0.0248(5) Uani 1 d
C32 C -0.0703(3) 0.05806(10) 0.5384(2) 0.0306(6) Uani 1 d
H32 H -0.0593(29) 0.0394(10) 0.5939(21) 0.028(7) Uiso 1 d
C33 C -0.1839(3) 0.04793(11) 0.4582(2) 0.0371(7) Uani 1 d
H33 H -0.2505(35) 0.0222(11) 0.4597(22) 0.041(9) Uiso 1 d
C34 C -0.2084(3) 0.07528(11) 0.3753(2) 0.0343(6) Uani 1 d
H34 H -0.2861(34) 0.0671(10) 0.3251(23) 0.036(8) Uiso 1 d
C35 C -0.1201(3) 0.11290(11) 0.3711(2) 0.0343(6) Uani 1 d
H35 H -0.1373(31) 0.1350(10) 0.3134(21) 0.031(7) Uiso 1 d
C36 C -0.0055(3) 0.12351(10) 0.4506(2) 0.0318(6) Uani 1 d
H36 H 0.0590(34) 0.1508(11) 0.4448(22) 0.043(9) Uiso 1 d
C37 C 0.2220(3) 0.06297(8) 0.7356(2) 0.0228(5) Uani 1 d
C38 C 0.3579(3) 0.04261(10) 0.7524(2) 0.0282(6) Uani 1 d
H38 H 0.4277(31) 0.0537(10) 0.7223(21) 0.032(8) Uiso 1 d
C39 C 0.3941(3) 0.00683(10) 0.8197(2) 0.0323(6) Uani 1 d
H39 H 0.4857(36) -0.0067(11) 0.8354(23) 0.041(9) Uiso 1 d
C40 C 0.2937(3) -0.00858(9) 0.8693(2) 0.0315(6) Uani 1 d
H40 H 0.3173(36) -0.0362(12) 0.9123(25) 0.051(10) Uiso 1 d
C41 C 0.1581(3) 0.01168(10) 0.8519(2) 0.0309(6) Uani 1 d
H41 H 0.0913(38) 0.0030(12) 0.8811(25) 0.049(10) Uiso 1 d
C42 C 0.1210(3) 0.04762(9) 0.7863(2) 0.0276(5) Uani 1 d
H42 H 0.0261(29) 0.0611(9) 0.7744(18) 0.018(6) Uiso 1 d

loop_
_atom_type_symbol
_atom_type_description
_atom_type_scat_dispersion_real
_atom_type_scat_dispersion_imag
_atom_type_scat_source
C C 0.0033 0.0016 'International Tables Vol C Tables 4.2.6.8 and 6.1.1.4'
H H 0.0000 0.0000 'International Tables Vol C Tables 4.2.6.8 and 6.1.1.4'
As As 0.0499 2.0058 'International Tables Vol C Tables 4.2.6.8 and 6.1.1.4'
Te Te -0.5308 1.6751 'International Tables Vol C Tables 4.2.6.8 and 6.1.1.4'

loop_
_geom_angle_atom_site_label_1
_geom_angle_atom_site_label_2
_geom_angle_atom_site_label_3
_geom_angle
C37 As C31 111.60(11)
C37 As C19 107.72(10)
C31 As C19 109.62(11)
C37 As C25 110.70(10)
C31 As C25 107.60(10)
C19 As C25 109.59(11)
C1 Te1 Te2 90.44(7)
C1 Te1 Te3 90.86(7)
Te2 Te1 Te3 172.917(8)
C7 Te2 Te1 103.57(7)
C13 Te3 Te1 92.84(7)
C6 C1 C2 119.1(2)
C6 C1 Te1 120.6(2)
C2 C1 Te1 120.3(2)
C1 C2 C3 120.3(3)
C1 C2 H2 122.3(17)
C3 C2 H2 117.3(17)
C4 C3 C2 120.3(3)
C4 C3 H3 120.3(19)
C2 C3 H3 119.4(19)
C5 C4 C3 119.5(3)
C5 C4 H4 121.2(20)
C3 C4 H4 119.3(20)
C4 C5 C6 120.3(3)
C4 C5 H5 124.5(22)
C6 C5 H5 115.1(22)
C1 C6 C5 120.4(3)
C1 C6 H6 125.8(20)
C5 C6 H6 113.7(20)
C8 C7 C12 118.4(2)
C8 C7 Te2 118.7(2)
C12 C7 Te2 122.9(2)
C9 C8 C7 121.0(3)
C9 C8 H8 118.1(17)
C7 C8 H8 120.9(17)
C10 C9 C8 120.0(3)
C10 C9 H9 122.5(17)
C8 C9 H9 117.4(17)
C9 C10 C11 119.7(3)
C9 C10 H10 118.9(22)
C11 C10 H10 121.4(22)
C10 C11 C12 120.5(3)
C10 C11 H11 118.4(20)
C12 C11 H11 121.1(20)
C11 C12 C7 120.3(3)
C11 C12 H12 117.4(17)
C7 C12 H12 122.3(17)
C14 C13 C18 117.9(2)
C14 C13 Te3 121.7(2)
C18 C13 Te3 120.4(2)
C13 C14 C15 120.9(3)
C13 C14 H14 116.6(17)
C15 C14 H14 122.5(17)
C16 C15 C14 120.6(3)
C16 C15 H15 121.2(20)
C14 C15 H15 118.2(20)
C17 C16 C15 118.9(3)
C17 C16 H16 119.0(17)
C15 C16 H16 122.1(17)
C16 C17 C18 120.6(3)
C16 C17 H17 119.6(17)
C18 C17 H17 119.8(17)
C17 C18 C13 121.2(3)
C17 C18 H18 120.8(22)
C13 C18 H18 118.0(22)
C24 C19 C20 120.6(3)
C24 C19 As 120.2(2)
C20 C19 As 119.2(2)
C19 C20 C21 119.1(3)
C19 C20 H20 120.4(19)
C21 C20 H20 120.4(19)
C22 C21 C20 119.6(3)
C22 C21 H21 119.7(20)
C20 C21 H21 120.6(20)
C23 C22 C21 121.0(3)
C23 C22 H22 122.6(20)
C21 C22 H22 116.4(20)
C22 C23 C24 120.2(3)
C22 C23 H23 123.0(21)
C24 C23 H23 116.8(21)
C19 C24 C23 119.5(3)
C19 C24 H24 117.6(18)
C23 C24 H24 122.8(18)
C26 C25 C30 121.2(2)
C26 C25 As 118.3(2)
C30 C25 As 120.5(2)
C25 C26 C27 119.1(3)
C25 C26 H26 120.8(18)
C27 C26 H26 119.8(18)
C28 C27 C26 120.0(3)
C28 C27 H27 119.7(20)
C26 C27 H27 120.3(20)
C27 C28 C29 120.4(3)
C27 C28 H28 120.6(21)
C29 C28 H28 118.9(22)
C30 C29 C28 119.9(3)
C30 C29 H29 121.2(22)
C28 C29 H29 118.8(21)
C25 C30 C29 119.4(3)
C25 C30 H30 120.1(19)
C29 C30 H30 120.5(19)
C32 C31 C36 120.5(2)
C32 C31 As 120.7(2)
C36 C31 As 118.7(2)
C33 C32 C31 119.2(3)
C33 C32 H32 117.8(17)
C31 C32 H32 123.0(17)
C34 C33 C32 120.4(3)
C34 C33 H33 118.4(19)
C32 C33 H33 121.2(19)
C35 C34 C33 120.5(3)
C35 C34 H34 123.3(19)
C33 C34 H34 116.2(19)
C34 C35 C36 120.0(3)
C34 C35 H35 123.3(17)
C36 C35 H35 116.7(17)
C35 C36 C31 119.5(3)
C35 C36 H36 118.3(18)
C31 C36 H36 122.2(18)
C38 C37 C42 120.3(2)
C38 C37 As 120.6(2)
C42 C37 As 119.2(2)
C37 C38 C39 119.7(2)
C37 C38 H38 121.0(18)
C39 C38 H38 119.2(18)
C38 C39 C40 120.0(3)
C38 C39 H39 122.4(19)
C40 C39 H39 117.6(19)
C41 C40 C39 120.0(3)
C41 C40 H40 120.6(19)
C39 C40 H40 119.1(19)
C42 C41 C40 120.8(3)
C42 C41 H41 116.1(23)
C40 C41 H41 123.2(23)
C41 C42 C37 119.2(2)
C41 C42 H42 119.9(15)
C37 C42 H42 120.9(15)

loop_
_geom_bond_atom_site_label_1
_geom_bond_atom_site_label_2
_geom_bond_distance
As C37 1.911(2)
As C31 1.912(3)
As C19 1.916(2)
As C25 1.919(2)
Te1 C1 2.132(2)
Te1 Te2 2.9508(2)
Te1 Te3 3.0406(2)
Te2 C7 2.121(2)
Te3 C13 2.128(3)
C1 C6 1.380(4)
C1 C2 1.387(4)
C2 C3 1.394(4)
C2 H2 1.00(3)
C3 C4 1.381(5)
C3 H3 0.98(3)
C4 C5 1.377(5)
C4 H4 0.96(3)
C5 C6 1.397(4)
C5 H5 0.89(4)
C6 H6 0.88(3)
C7 C8 1.395(4)
C7 C12 1.400(4)
C8 C9 1.388(4)
C8 H8 0.94(3)
C9 C10 1.381(4)
C9 H9 0.94(3)
C10 C11 1.387(4)
C10 H10 0.88(3)
C11 C12 1.388(4)
C11 H11 0.99(3)
C12 H12 0.93(3)
C13 C14 1.386(4)
C13 C18 1.389(4)
C14 C15 1.387(4)
C14 H14 0.92(3)
C15 C16 1.383(4)
C15 H15 0.92(3)
C16 C17 1.379(4)
C16 H16 0.98(3)
C17 C18 1.381(4)
C17 H17 0.97(3)
C18 H18 0.93(3)
C19 C24 1.384(4)
C19 C20 1.392(4)
C20 C21 1.394(4)
C20 H20 0.94(3)
C21 C22 1.388(5)
C21 H21 1.02(4)
C22 C23 1.361(5)
C22 H22 1.00(3)
C23 C24 1.392(4)
C23 H23 0.97(4)
C24 H24 0.99(3)
C25 C26 1.384(4)
C25 C30 1.384(4)
C26 C27 1.389(4)
C26 H26 0.92(3)
C27 C28 1.384(4)
C27 H27 0.93(3)
C28 C29 1.386(4)
C28 H28 0.99(4)
C29 C30 1.385(4)
C29 H29 0.94(4)
C30 H30 0.91(3)
C31 C32 1.391(4)
C31 C36 1.392(4)
C32 C33 1.386(4)
C32 H32 0.94(3)
C33 C34 1.381(4)
C33 H33 0.98(3)
C34 C35 1.379(4)
C34 H34 0.92(3)
C35 C36 1.389(4)
C35 H35 1.01(3)
C36 H36 1.01(3)
C37 C38 1.382(3)
C37 C42 1.399(3)
C38 C39 1.386(4)
C38 H38 0.93(3)
C39 C40 1.386(4)
C39 H39 0.93(3)
C40 C41 1.376(4)
C40 H40 0.99(3)
C41 C42 1.376(4)
C41 H41 0.87(3)
C42 H42 0.96(3)
